data_2228140
loop_
_publ_author_name
'Zhang, Yan-Ling'
'Hou, Xu-Feng'
'Zhang, Fu-Juan'
'Yang, Feng-Ling'

_publ_section_title
;
 Ethyl 3-[2-(<i>p</i>-tolylcarbamothioyl)hydrazinylidene]butanoate
;
_journal_coeditor_code XU5056
_journal_issue 11
_journal_name_full 'Acta Crystallographica Section E'
_journal_page_first o2971
_journal_paper_doi 10.1107/S160053681004290X
_journal_volume 66
_journal_year 2010
_chemical_formula_iupac 'C14 H19 N3 O2 S'
_chemical_formula_moiety 'C14 H19 N3 O2 S'
_chemical_formula_sum 'C14 H19 N3 O2 S'
_chemical_formula_weight 293.38
_chemical_name_systematic
;
Ethyl 3-[2-(<i>p</i>-tolylcarbamothioyl)hydrazinylidene]butanoate
;
_space_group_IT_number 73
_symmetry_cell_setting orthorhombic
_symmetry_space_group_name_Hall '-I 2b 2c'
_symmetry_space_group_name_H-M 'I b c a'
_atom_sites_solution_hydrogens geom
_atom_sites_solution_primary direct
_atom_sites_solution_secondary difmap
_audit_creation_method SHELXL-97
_cell_angle_alpha 90.00
_cell_angle_beta 90.00
_cell_angle_gamma 90.00
_cell_formula_units_Z 16
_cell_length_a 14.1747(3)
_cell_length_b 25.1439(4)
_cell_length_c 17.4381(2)
_cell_measurement_reflns_used 4042
_cell_measurement_temperature 293(2)
_cell_measurement_theta_max 72.1910
_cell_measurement_theta_min 3.0815
_cell_volume 6215.07(18)
_computing_cell_refinement 'CrysAlis RED (Oxford Diffraction, 2008)'
_computing_data_collection 'CrysAlis CCD (Oxford Diffraction, 2008)'
_computing_data_reduction 'CrysAlis RED (Oxford Diffraction, 2008)'
_computing_molecular_graphics 'SHELXTL (Sheldrick, 2008)'
_computing_publication_material 'SHELXTL (Sheldrick, 2008)'
_computing_structure_refinement 'SHELXTL (Sheldrick, 2008)'
_computing_structure_solution 'SHELXTL (Sheldrick, 2008)'
_diffrn_ambient_temperature 293(2)
_diffrn_measured_fraction_theta_full 1.000
_diffrn_measured_fraction_theta_max 1.000
_diffrn_measurement_device_type 'Oxford Diffraction Xcalibur Eos Gemini'
_diffrn_measurement_method \w
_diffrn_radiation_monochromator graphite
_diffrn_radiation_source 'fine-focus sealed tube'
_diffrn_radiation_type CuK\a
_diffrn_radiation_wavelength 1.54184
_diffrn_reflns_av_R_equivalents 0.0179
_diffrn_reflns_av_sigmaI/netI 0.0211
_diffrn_reflns_limit_h_max 13
_diffrn_reflns_limit_h_min -16
_diffrn_reflns_limit_k_max 29
_diffrn_reflns_limit_k_min -30
_diffrn_reflns_limit_l_max 10
_diffrn_reflns_limit_l_min -20
_diffrn_reflns_number 6852
_diffrn_reflns_theta_full 67.03
_diffrn_reflns_theta_max 67.03
_diffrn_reflns_theta_min 3.52
_diffrn_standards_decay_% 0
_diffrn_standards_interval_count 0
_diffrn_standards_interval_time 0
_diffrn_standards_number 0
_exptl_absorpt_coefficient_mu 1.897
_exptl_absorpt_correction_T_max 0.7264
_exptl_absorpt_correction_T_min 0.7029
_exptl_absorpt_correction_type multi-scan
_exptl_absorpt_process_details '(CrysAlis Pro; Oxford Diffraction, 2009)'
_exptl_crystal_colour colorless
_exptl_crystal_density_diffrn 1.254
_exptl_crystal_density_method 'not measured'
_exptl_crystal_description prismatic
_exptl_crystal_F_000 2496
_exptl_crystal_size_max 0.20
_exptl_crystal_size_mid 0.18
_exptl_crystal_size_min 0.18
_refine_diff_density_max 0.333
_refine_diff_density_min -0.365
_refine_ls_extinction_method none
_refine_ls_goodness_of_fit_ref 1.065
_refine_ls_hydrogen_treatment mixed
_refine_ls_matrix_type full
_refine_ls_number_parameters 199
_refine_ls_number_reflns 2775
_refine_ls_number_restraints 0
_refine_ls_restrained_S_all 1.065
_refine_ls_R_factor_all 0.0634
_refine_ls_R_factor_gt 0.0565
_refine_ls_shift/su_max 0.001
_refine_ls_shift/su_mean 0.000
_refine_ls_structure_factor_coef Fsqd
_refine_ls_weighting_details 'calc w=1/[\s^2^(Fo^2^)+(0.1110P)^2^+3.4880P] where P=(Fo^2^+2Fc^2^)/3'
_refine_ls_weighting_scheme calc
_refine_ls_wR_factor_gt 0.1646
_refine_ls_wR_factor_ref 0.1747
_reflns_number_gt 2380
_reflns_number_total 2775
_reflns_threshold_expression I>2sigma(I)
_cod_data_source_file xu5056.cif
_cod_data_source_block I
_cod_original_cell_volume 6215.08(17)
_cod_database_code 2228140
_cod_database_fobs_code 2228140

loop_
_symmetry_equiv_pos_as_xyz
'x, y, z'
'-x+1/2, -y, z+1/2'
'-x, y+1/2, -z+1/2'
'x+1/2, -y+1/2, -z'
'x+1/2, y+1/2, z+1/2'
'-x+1, -y+1/2, z+1'
'-x+1/2, y+1, -z+1'
'x+1, -y+1, -z+1/2'
'-x, -y, -z'
'x-1/2, y, -z-1/2'
'x, -y-1/2, z-1/2'
'-x-1/2, y-1/2, z'
'-x+1/2, -y+1/2, -z+1/2'
'x, y+1/2, -z'
'x+1/2, -y, z'
'-x, y, z+1/2'

loop_
_atom_site_type_symbol
_atom_site_label
_atom_site_fract_x
_atom_site_fract_y
_atom_site_fract_z
_atom_site_U_iso_or_equiv
_atom_site_adp_type
_atom_site_calc_flag
_atom_site_refinement_flags
_atom_site_occupancy
_atom_site_disorder_assembly
_atom_site_disorder_group
S S1 0.89584(5) 0.56086(3) 0.67758(3) 0.0567(3) Uani d . 1 . .
N N1 0.84677(12) 0.51980(8) 0.54081(10) 0.0426(4) Uani d . 1 . .
N N2 0.78883(13) 0.47864(8) 0.64691(10) 0.0468(5) Uani d . 1 . .
H H2B 0.7853 0.4742 0.6957 0.056 Uiso calc R 1 . .
N N3 0.74049(14) 0.44509(7) 0.59763(10) 0.0456(5) Uani d . 1 . .
C C1 0.88957(13) 0.55867(8) 0.49298(12) 0.0405(5) Uani d . 1 . .
C C2 0.93995(16) 0.54086(9) 0.42997(11) 0.0449(5) Uani d . 1 . .
H H2A 0.9461 0.5046 0.4210 0.054 Uiso calc R 1 . .
C C3 0.98110(17) 0.57697(10) 0.38031(13) 0.0521(6) Uani d . 1 . .
H H3A 1.0146 0.5646 0.3381 0.063 Uiso calc R 1 . .
C C4 0.97320(18) 0.63105(10) 0.39238(14) 0.0569(6) Uani d . 1 . .
C C5 0.9206(2) 0.64823(10) 0.45486(15) 0.0595(6) Uani d . 1 . .
H H5A 0.9137 0.6845 0.4636 0.071 Uiso calc R 1 . .
C C6 0.87831(18) 0.61255(10) 0.50432(14) 0.0513(5) Uani d . 1 . .
H H6A 0.8423 0.6249 0.5452 0.062 Uiso calc R 1 . .
C C7 1.0220(3) 0.66988(14) 0.33947(19) 0.0859(10) Uani d . 1 . .
H H7A 1.0114 0.7055 0.3573 0.129 Uiso calc R 1 . .
H H7B 0.9970 0.6662 0.2886 0.129 Uiso calc R 1 . .
H H7C 1.0885 0.6627 0.3389 0.129 Uiso calc R 1 . .
C C8 0.84189(14) 0.51858(9) 0.61720(11) 0.0420(5) Uani d . 1 . .
C C9 0.68544(16) 0.41050(9) 0.62652(13) 0.0479(5) Uani d . 1 . .
C C10 0.6300(2) 0.37820(11) 0.56998(17) 0.0627(7) Uani d . 1 A .
H H10A 0.6424 0.3924 0.5193 0.075 Uiso calc R 1 . .
H H10B 0.5636 0.3838 0.5805 0.075 Uiso calc R 1 . .
C C11 0.6470(3) 0.31894(13) 0.56713(19) 0.0735(8) Uani d . 1 . .
C C12 0.6676(2) 0.40351(14) 0.71046(17) 0.0765(9) Uani d . 1 . .
H H12A 0.7242 0.3913 0.7350 0.115 Uiso calc R 1 . .
H H12B 0.6183 0.3778 0.7178 0.115 Uiso calc R 1 . .
H H12C 0.6489 0.4369 0.7324 0.115 Uiso calc R 1 . .
O O1 0.6285(3) 0.29160(13) 0.5138(2) 0.1299(13) Uani d . 1 A .
C C13 0.7213(7) 0.2436(2) 0.6246(4) 0.113(3) Uani d P 0.680(10) A 1
H H13A 0.7212 0.2299 0.5726 0.135 Uiso calc PR 0.680(10) A 1
H H13B 0.7831 0.2372 0.6466 0.135 Uiso calc PR 0.680(10) A 1
C C14 0.6501(10) 0.2163(3) 0.6696(5) 0.143(4) Uani d P 0.680(10) A 1
H H14A 0.6632 0.1789 0.6701 0.214 Uiso calc PR 0.680(10) A 1
H H14B 0.5891 0.2224 0.6473 0.214 Uiso calc PR 0.680(10) A 1
H H14C 0.6509 0.2297 0.7211 0.214 Uiso calc PR 0.680(10) A 1
O O2 0.7016(4) 0.30089(13) 0.6237(2) 0.0891(18) Uani d P 0.680(10) A 1
C C13' 0.6327(18) 0.2371(11) 0.6442(15) 0.138(8) Uiso d P 0.320(10) A 2
H H13C 0.6033 0.2200 0.6005 0.165 Uiso calc PR 0.320(10) A 2
H H13D 0.5973 0.2272 0.6896 0.165 Uiso calc PR 0.320(10) A 2
C C14' 0.7322(16) 0.2172(10) 0.6520(14) 0.137(7) Uiso d P 0.320(10) A 2
H H14D 0.7318 0.1792 0.6561 0.206 Uiso calc PR 0.320(10) A 2
H H14E 0.7603 0.2322 0.6972 0.206 Uiso calc PR 0.320(10) A 2
H H14F 0.7680 0.2276 0.6078 0.206 Uiso calc PR 0.320(10) A 2
O O2' 0.6275(10) 0.2960(5) 0.6341(7) 0.115(4) Uiso d P 0.320(10) A 2
H H1N 0.8246(18) 0.4946(12) 0.5181(15) 0.046(7) Uiso d . 1 . .

loop_
_atom_site_aniso_label
_atom_site_aniso_U_11
_atom_site_aniso_U_22
_atom_site_aniso_U_33
_atom_site_aniso_U_12
_atom_site_aniso_U_13
_atom_site_aniso_U_23
S1 0.0723(5) 0.0606(4) 0.0371(4) -0.0171(3) -0.0054(2) -0.0039(2)
N1 0.0470(9) 0.0466(10) 0.0342(9) -0.0067(8) -0.0016(7) -0.0005(7)
N2 0.0538(10) 0.0543(11) 0.0322(8) -0.0077(8) 0.0016(7) 0.0029(7)
N3 0.0515(10) 0.0467(10) 0.0386(9) -0.0045(8) -0.0002(8) 0.0017(7)
C1 0.0393(10) 0.0482(11) 0.0341(10) -0.0022(8) -0.0036(7) 0.0046(8)
C2 0.0517(11) 0.0466(11) 0.0365(10) -0.0001(9) 0.0001(9) 0.0009(8)
C3 0.0532(12) 0.0639(14) 0.0392(11) -0.0003(11) 0.0042(9) 0.0060(10)
C4 0.0628(14) 0.0594(14) 0.0486(12) -0.0090(12) -0.0029(11) 0.0148(10)
C5 0.0755(15) 0.0432(12) 0.0599(14) 0.0016(11) -0.0050(12) 0.0069(10)
C6 0.0582(12) 0.0512(12) 0.0447(11) 0.0072(10) 0.0020(10) 0.0012(10)
C7 0.105(3) 0.080(2) 0.0724(18) -0.0259(19) 0.0066(18) 0.0257(16)
C8 0.0431(10) 0.0485(11) 0.0343(10) 0.0003(8) -0.0005(8) 0.0004(8)
C9 0.0478(11) 0.0475(11) 0.0483(12) -0.0010(9) 0.0000(9) 0.0068(9)
C10 0.0680(15) 0.0528(14) 0.0674(16) -0.0119(12) -0.0098(13) 0.0079(12)
C11 0.087(2) 0.0642(17) 0.0695(17) -0.0118(15) -0.0066(15) -0.0055(14)
C12 0.0829(19) 0.090(2) 0.0560(15) -0.0268(17) 0.0156(14) 0.0096(14)
O1 0.172(3) 0.098(2) 0.120(2) 0.027(2) -0.048(2) -0.0389(19)
C13 0.166(7) 0.061(3) 0.111(5) 0.016(4) 0.012(5) 0.013(3)
C14 0.250(13) 0.073(4) 0.106(5) -0.010(6) 0.047(7) 0.013(4)
O2 0.130(4) 0.0540(18) 0.083(2) 0.0084(19) -0.021(2) 0.0044(15)

loop_
_atom_type_symbol
_atom_type_description
_atom_type_scat_dispersion_real
_atom_type_scat_dispersion_imag
_atom_type_scat_source
C C 0.0181 0.0091 'International Tables Vol C Tables 4.2.6.8 and 6.1.1.4'
H H 0.0000 0.0000 'International Tables Vol C Tables 4.2.6.8 and 6.1.1.4'
O O 0.0492 0.0322 'International Tables Vol C Tables 4.2.6.8 and 6.1.1.4'
S S 0.3331 0.5567 'International Tables Vol C Tables 4.2.6.8 and 6.1.1.4'
N N 0.0311 0.0180 'International Tables Vol C Tables 4.2.6.8 and 6.1.1.4'

loop_
_geom_angle_atom_site_label_1
_geom_angle_atom_site_label_2
_geom_angle_atom_site_label_3
_geom_angle_site_symmetry_1
_geom_angle_site_symmetry_3
_geom_angle
_geom_angle_publ_flag
C8 N1 C1 . . 128.61(19) ?
C8 N1 H1N . . 116.7(18) ?
C1 N1 H1N . . 114.7(18) ?
C8 N2 N3 . . 119.19(16) ?
C8 N2 H2B . . 120.4 ?
N3 N2 H2B . . 120.4 ?
C9 N3 N2 . . 118.29(19) ?
C6 C1 C2 . . 119.4(2) ?
C6 C1 N1 . . 122.8(2) ?
C2 C1 N1 . . 117.6(2) ?
C3 C2 C1 . . 120.1(2) ?
C3 C2 H2A . . 119.9 ?
C1 C2 H2A . . 119.9 ?
C4 C3 C2 . . 121.1(2) ?
C4 C3 H3A . . 119.4 ?
C2 C3 H3A . . 119.4 ?
C3 C4 C5 . . 118.0(2) ?
C3 C4 C7 . . 120.4(3) ?
C5 C4 C7 . . 121.6(3) ?
C6 C5 C4 . . 121.4(2) ?
C6 C5 H5A . . 119.3 ?
C4 C5 H5A . . 119.3 ?
C1 C6 C5 . . 119.9(2) ?
C1 C6 H6A . . 120.0 ?
C5 C6 H6A . . 120.0 ?
C4 C7 H7A . . 109.5 ?
C4 C7 H7B . . 109.5 ?
H7A C7 H7B . . 109.5 ?
C4 C7 H7C . . 109.5 ?
H7A C7 H7C . . 109.5 ?
H7B C7 H7C . . 109.5 ?
N1 C8 N2 . . 115.26(19) ?
N1 C8 S1 . . 125.98(17) ?
N2 C8 S1 . . 118.75(15) ?
N3 C9 C12 . . 124.8(2) ?
N3 C9 C10 . . 115.5(2) ?
C12 C9 C10 . . 119.4(2) ?
C9 C10 C11 . . 118.2(2) ?
C9 C10 H10A . . 107.8 ?
C11 C10 H10A . . 107.8 ?
C9 C10 H10B . . 107.8 ?
C11 C10 H10B . . 107.8 ?
H10A C10 H10B . . 107.1 ?
O1 C11 O2' . . 113.0(6) ?
O1 C11 O2 . . 120.8(4) ?
O2' C11 O2 . . 47.5(6) ?
O1 C11 C10 . . 124.2(3) ?
O2' C11 C10 . . 111.4(6) ?
O2 C11 C10 . . 113.8(3) ?
C9 C12 H12A . . 109.5 ?
C9 C12 H12B . . 109.5 ?
H12A C12 H12B . . 109.5 ?
C9 C12 H12C . . 109.5 ?
H12A C12 H12C . . 109.5 ?
H12B C12 H12C . . 109.5 ?
C14 C13 O2 . . 109.7(8) ?
C14 C13 H13A . . 109.7 ?
O2 C13 H13A . . 109.7 ?
C14 C13 H13B . . 109.7 ?
O2 C13 H13B . . 109.7 ?
H13A C13 H13B . . 108.2 ?
C13 C14 H14A . . 109.5 ?
C13 C14 H14B . . 109.5 ?
H14A C14 H14B . . 109.5 ?
C13 C14 H14C . . 109.5 ?
H14A C14 H14C . . 109.5 ?
H14B C14 H14C . . 109.5 ?
C11 O2 C13 . . 116.9(5) ?
O2' C13' C14' . . 113(2) ?
O2' C13' H13C . . 109.0 ?
C14' C13' H13C . . 109.0 ?
O2' C13' H13D . . 109.0 ?
C14' C13' H13D . . 109.0 ?
H13C C13' H13D . . 107.8 ?
C13' C14' H14D . . 109.5 ?
C13' C14' H14E . . 109.5 ?
H14D C14' H14E . . 109.5 ?
C13' C14' H14F . . 109.5 ?
H14D C14' H14F . . 109.5 ?
H14E C14' H14F . . 109.5 ?
C11 O2' C13' . . 121.6(14) ?

loop_
_geom_bond_atom_site_label_1
_geom_bond_atom_site_label_2
_geom_bond_site_symmetry_2
_geom_bond_distance
_geom_bond_publ_flag
S1 C8 . 1.680(2) ?
N1 C8 . 1.334(3) ?
N1 C1 . 1.421(3) ?
N1 H1N . 0.81(3) ?
N2 C8 . 1.357(3) ?
N2 N3 . 1.386(3) ?
N2 H2B . 0.8600 ?
N3 C9 . 1.272(3) ?
C1 C6 . 1.378(3) ?
C1 C2 . 1.385(3) ?
C2 C3 . 1.384(3) ?
C2 H2A . 0.9300 ?
C3 C4 . 1.381(4) ?
C3 H3A . 0.9300 ?
C4 C5 . 1.389(4) ?
C4 C7 . 1.511(3) ?
C5 C6 . 1.381(4) ?
C5 H5A . 0.9300 ?
C6 H6A . 0.9300 ?
C7 H7A . 0.9600 ?
C7 H7B . 0.9600 ?
C7 H7C . 0.9600 ?
C9 C12 . 1.496(3) ?
C9 C10 . 1.500(4) ?
C10 C11 . 1.510(4) ?
C10 H10A . 0.9700 ?
C10 H10B . 0.9700 ?
C11 O1 . 1.186(4) ?
C11 O2' . 1.332(12) ?
C11 O2 . 1.333(5) ?
C12 H12A . 0.9600 ?
C12 H12B . 0.9600 ?
C12 H12C . 0.9600 ?
C13 C14 . 1.450(13) ?
C13 O2 . 1.468(7) ?
C13 H13A . 0.9700 ?
C13 H13B . 0.9700 ?
C14 H14A . 0.9600 ?
C14 H14B . 0.9600 ?
C14 H14C . 0.9600 ?
C13' O2' . 1.49(3) ?
C13' C14' . 1.50(4) ?
C13' H13C . 0.9700 ?
C13' H13D . 0.9700 ?
C14' H14D . 0.9600 ?
C14' H14E . 0.9600 ?
C14' H14F . 0.9600 ?

loop_
_geom_hbond_atom_site_label_D
_geom_hbond_atom_site_label_H
_geom_hbond_atom_site_label_A
_geom_hbond_site_symmetry_A
_geom_hbond_distance_DH
_geom_hbond_distance_HA
_geom_hbond_distance_DA
_geom_hbond_angle_DHA
N1 H1N N3 7_645 0.81(3) 2.54(3) 3.300(3) 155(2)
N2 H2B S1 8_456 0.86 2.85 3.5572(18) 141

loop_
_geom_torsion_atom_site_label_1
_geom_torsion_atom_site_label_2
_geom_torsion_atom_site_label_3
_geom_torsion_atom_site_label_4
_geom_torsion_site_symmetry_1
_geom_torsion_site_symmetry_2
_geom_torsion_site_symmetry_3
_geom_torsion_site_symmetry_4
_geom_torsion
_geom_torsion_publ_flag
C8 N2 N3 C9 . . . . -174.7(2) ?
C8 N1 C1 C6 . . . . -44.9(3) ?
C8 N1 C1 C2 . . . . 138.9(2) ?
C6 C1 C2 C3 . . . . 2.1(3) ?
N1 C1 C2 C3 . . . . 178.3(2) ?
C1 C2 C3 C4 . . . . 0.2(3) ?
C2 C3 C4 C5 . . . . -1.6(4) ?
C2 C3 C4 C7 . . . . 177.4(2) ?
C3 C4 C5 C6 . . . . 0.9(4) ?
C7 C4 C5 C6 . . . . -178.2(3) ?
C2 C1 C6 C5 . . . . -2.8(3) ?
N1 C1 C6 C5 . . . . -178.9(2) ?
C4 C5 C6 C1 . . . . 1.3(4) ?
C1 N1 C8 N2 . . . . 174.30(19) ?
C1 N1 C8 S1 . . . . -6.5(3) ?
N3 N2 C8 N1 . . . . -3.8(3) ?
N3 N2 C8 S1 . . . . 176.99(15) ?
N2 N3 C9 C12 . . . . 0.8(4) ?
N2 N3 C9 C10 . . . . 175.7(2) ?
N3 C9 C10 C11 . . . . 116.9(3) ?
C12 C9 C10 C11 . . . . -67.9(4) ?
C9 C10 C11 O1 . . . . -158.9(4) ?
C9 C10 C11 O2' . . . . 60.4(7) ?
C9 C10 C11 O2 . . . . 8.7(5) ?
O1 C11 O2 C13 . . . . -11.8(7) ?
O2' C11 O2 C13 . . . . 82.2(9) ?
C10 C11 O2 C13 . . . . -180.0(5) ?
C14 C13 O2 C11 . . . . -90.3(9) ?
O1 C11 O2' C13' . . . . 30.6(18) ?
O2 C11 O2' C13' . . . . -80.9(16) ?
C10 C11 O2' C13' . . . . 175.9(14) ?
C14' C13' O2' C11 . . . . 77(2) ?
